data_2220415
loop_
_publ_author_name
'Liu, Fei'

_publ_section_title
;{\m-6,6'-Dimethoxy-2,2'-[propane-1,3-diylbis(nitrilomethylidyne)]diphenolato}dimethanoltrinitratonickel(II)europium(III)
 methanol disolvate
;
_journal_coeditor_code BI2329
_journal_issue 1
_journal_name_full 'Acta Crystallographica Section E'
_journal_page_first m108
_journal_paper_doi 10.1107/S1600536808041445
_journal_volume 65
_journal_year 2009
_chemical_formula_iupac ' [Eu Ni (C19 H20 N2 O4) (N O3)3 (C H4 O)2] , 2C H4 O H'
_chemical_formula_moiety 'C21 H28 Eu N5 Ni O15, 2(C H4 O)'
_chemical_formula_sum 'C23 H36 Eu N5 Ni O17'
_chemical_formula_weight 865.24
_chemical_name_systematic
;
{\m-6,6'-Dimethoxy-2,2'-[propane-1,3-
diylbis(nitrilomethylidyne)]diphenolato}dimethanoltrinitratoeuropium(III)
nickel(II) methanol disolvate
;
_space_group_IT_number 14
_symmetry_cell_setting monoclinic
_symmetry_space_group_name_Hall '-P 2ybc'
_symmetry_space_group_name_H-M 'P 1 21/c 1'
_atom_sites_solution_hydrogens geom
_atom_sites_solution_primary direct
_atom_sites_solution_secondary difmap
_cell_angle_alpha 90.00
_cell_angle_beta 90.81(3)
_cell_angle_gamma 90.00
_cell_formula_units_Z 4
_cell_length_a 13.062(3)
_cell_length_b 11.105(2)
_cell_length_c 22.122(4)
_cell_measurement_reflns_used 25476
_cell_measurement_temperature 291(2)
_cell_measurement_theta_max 27.53
_cell_measurement_theta_min 3.02
_cell_volume 3208.6(11)
_computing_cell_refinement 'RAPID-AUTO (Rigaku, 1998)'
_computing_data_collection 'RAPID-AUTO (Rigaku, 1998)'
_computing_data_reduction 'CrystalStructure (Rigaku/MSC, 2002)'
_computing_molecular_graphics 'SHELXTL (Sheldrick, 2008)'
_computing_publication_material 'SHELXL97 (Sheldrick, 2008)'
_computing_structure_refinement 'SHELXL97 (Sheldrick, 2008)'
_computing_structure_solution 'SHELXS97 (Sheldrick, 2008)'
_diffrn_ambient_temperature 291(2)
_diffrn_measured_fraction_theta_full 0.986
_diffrn_measured_fraction_theta_max 0.986
_diffrn_measurement_device_type 'Rigaku R-AXIS RAPID'
_diffrn_measurement_method '\w scan'
_diffrn_radiation_monochromator graphite
_diffrn_radiation_source 'fine-focus sealed tube'
_diffrn_radiation_type MoK\a
_diffrn_radiation_wavelength 0.71073
_diffrn_reflns_av_R_equivalents 0.0308
_diffrn_reflns_av_sigmaI/netI 0.0303
_diffrn_reflns_limit_h_max 16
_diffrn_reflns_limit_h_min -16
_diffrn_reflns_limit_k_max 13
_diffrn_reflns_limit_k_min -14
_diffrn_reflns_limit_l_max 28
_diffrn_reflns_limit_l_min -28
_diffrn_reflns_number 28507
_diffrn_reflns_theta_full 27.48
_diffrn_reflns_theta_max 27.48
_diffrn_reflns_theta_min 3.02
_diffrn_standards_number 0
_exptl_absorpt_coefficient_mu 2.607
_exptl_absorpt_correction_T_max 0.6054
_exptl_absorpt_correction_T_min 0.5723
_exptl_absorpt_correction_type multi-scan
_exptl_absorpt_process_details '(ABSCOR; Higashi, 1995)'
_exptl_crystal_colour brown
_exptl_crystal_density_diffrn 1.791
_exptl_crystal_density_method 'not measured'
_exptl_crystal_description block
_exptl_crystal_F_000 1744
_exptl_crystal_size_max 0.24
_exptl_crystal_size_mid 0.23
_exptl_crystal_size_min 0.21
_refine_diff_density_max 0.652
_refine_diff_density_min -0.458
_refine_ls_extinction_method none
_refine_ls_goodness_of_fit_ref 1.081
_refine_ls_hydrogen_treatment constr
_refine_ls_matrix_type full
_refine_ls_number_parameters 430
_refine_ls_number_reflns 7257
_refine_ls_number_restraints 6
_refine_ls_restrained_S_all 1.083
_refine_ls_R_factor_all 0.0357
_refine_ls_R_factor_gt 0.0281
_refine_ls_shift/su_max 0.027
_refine_ls_shift/su_mean 0.000
_refine_ls_structure_factor_coef Fsqd
_refine_ls_weighting_details 'calc w=1/[\s^2^(Fo^2^)+(0.0114P)^2^+4.9558P] where P=(Fo^2^+2Fc^2^)/3'
_refine_ls_weighting_scheme calc
_refine_ls_wR_factor_gt 0.0584
_refine_ls_wR_factor_ref 0.0600
_reflns_number_gt 6231
_reflns_number_total 7257
_reflns_threshold_expression I>2\s(I)
_cod_data_source_file bi2329.cif
_cod_data_source_block I
_cod_depositor_comments
;
The following automatic conversions were performed:
'_exptl_absorpt_correction_type' value 'Multi-scan' changed to
'multi-scan' according to
'/home/saulius/struct/CIF-dictionaries/cif_core.dic' dictionary named
'cif_core.dic' version 2.4.1 from 2010-06-29.

Automatic conversion script
Id: cif_fix_enum 1527 2010-12-29 10:47:43Z saulius 

The following automatic conversions were performed:

'_exptl_absorpt_correction_type' value 'Multi-scan' changed to
'multi-scan' according to
/home/saulius/struct/CIF-dictionaries/cif_core.dic dictionary named
'cif_core.dic' version 2.4.1 from 2010-06-29.

Automatic conversion script
Id: cif_fix_values 1715 2011-07-08 13:25:40Z adriana 
;
_cod_original_cell_volume 3208.3(11)
_cod_original_sg_symbol_H-M 'P 21/c'
_cod_database_code 2220415
_cod_database_fobs_code 2220415

loop_
_symmetry_equiv_pos_as_xyz
'x, y, z'
'-x, y+1/2, -z+1/2'
'-x, -y, -z'
'x, -y-1/2, z-1/2'

loop_
_atom_site_type_symbol
_atom_site_label
_atom_site_fract_x
_atom_site_fract_y
_atom_site_fract_z
_atom_site_U_iso_or_equiv
_atom_site_adp_type
_atom_site_calc_flag
_atom_site_refinement_flags
_atom_site_occupancy
_atom_site_disorder_assembly
_atom_site_disorder_group
C C1 0.3764(2) 0.4308(3) 0.09086(13) 0.0301(6) Uani d . 1 . .
C C2 0.4448(2) 0.3501(3) 0.06332(13) 0.0334(6) Uani d . 1 . .
C C3 0.5468(3) 0.3765(3) 0.05608(16) 0.0446(8) Uani d . 1 . .
H H3 0.5899 0.3216 0.0374 0.054 Uiso calc R 1 . .
C C4 0.5848(3) 0.4853(4) 0.07678(18) 0.0529(9) Uani d . 1 . .
H H4 0.6539 0.5035 0.0728 0.064 Uiso calc R 1 . .
C C5 0.5204(3) 0.5663(3) 0.10317(17) 0.0480(9) Uani d . 1 . .
H H5 0.5465 0.6396 0.1167 0.058 Uiso calc R 1 . .
C C6 0.4157(2) 0.5417(3) 0.11034(14) 0.0349(7) Uani d . 1 . .
C C7 0.3548(3) 0.6359(3) 0.13797(14) 0.0372(7) Uani d . 1 . .
H H7 0.3882 0.7087 0.1447 0.045 Uiso calc R 1 . .
C C8 0.2244(3) 0.7419(3) 0.18478(18) 0.0518(9) Uani d . 1 . .
H H8A 0.2507 0.8117 0.1637 0.062 Uiso calc R 1 . .
H H8B 0.2523 0.7437 0.2257 0.062 Uiso calc R 1 . .
C C9 0.1101(3) 0.7518(3) 0.18760(17) 0.0509(9) Uani d . 1 . .
H H9A 0.0823 0.7489 0.1467 0.061 Uiso calc R 1 . .
H H9B 0.0928 0.8297 0.2045 0.061 Uiso calc R 1 . .
C C10 0.0591(3) 0.6550(3) 0.22458(16) 0.0479(9) Uani d . 1 . .
H H10A 0.0993 0.6406 0.2611 0.057 Uiso calc R 1 . .
H H10B -0.0082 0.6825 0.2365 0.057 Uiso calc R 1 . .
C C11 -0.0400(3) 0.4959(3) 0.18735(13) 0.0361(7) Uani d . 1 . .
H H11 -0.0923 0.5380 0.2061 0.043 Uiso calc R 1 . .
C C12 -0.0689(2) 0.3843(3) 0.15762(13) 0.0316(6) Uani d . 1 . .
C C13 -0.1738(3) 0.3570(3) 0.15506(15) 0.0416(8) Uani d . 1 . .
H H13 -0.2203 0.4118 0.1707 0.050 Uiso calc R 1 . .
C C14 -0.2094(3) 0.2525(3) 0.13036(16) 0.0464(8) Uani d . 1 . .
H H14 -0.2793 0.2372 0.1283 0.056 Uiso calc R 1 . .
C C15 -0.1400(3) 0.1689(3) 0.10823(15) 0.0407(7) Uani d . 1 . .
H H15 -0.1634 0.0965 0.0920 0.049 Uiso calc R 1 . .
C C16 -0.0375(2) 0.1932(3) 0.11034(13) 0.0311(6) Uani d . 1 . .
C C17 0.0014(2) 0.3024(3) 0.13360(12) 0.0287(6) Uani d . 1 . .
C C18 0.0093(3) -0.0093(3) 0.0860(2) 0.0589(11) Uani d . 1 . .
H H18A -0.0231 -0.0331 0.1228 0.088 Uiso calc R 1 . .
H H18B 0.0695 -0.0572 0.0801 0.088 Uiso calc R 1 . .
H H18C -0.0373 -0.0209 0.0526 0.088 Uiso calc R 1 . .
C C19 0.4543(3) 0.1704(3) 0.00302(19) 0.0583(11) Uani d . 1 . .
H H19A 0.4822 0.2207 -0.0279 0.087 Uiso calc R 1 . .
H H19B 0.4084 0.1127 -0.0150 0.087 Uiso calc R 1 . .
H H19C 0.5088 0.1289 0.0238 0.087 Uiso calc R 1 . .
C C20 0.1851(4) 0.3577(4) 0.27402(18) 0.0688(12) Uani d . 1 . .
H H20A 0.1583 0.4157 0.3018 0.103 Uiso calc R 1 . .
H H20B 0.2307 0.3041 0.2953 0.103 Uiso calc R 1 . .
H H20C 0.1298 0.3123 0.2563 0.103 Uiso calc R 1 . .
C C21 0.1495(3) 0.5974(4) 0.01424(17) 0.0606(11) Uani d . 1 . .
H H21A 0.1622 0.6816 0.0208 0.091 Uiso calc R 1 . .
H H21B 0.1068 0.5872 -0.0210 0.091 Uiso calc R 1 . .
H H21C 0.2134 0.5564 0.0085 0.091 Uiso calc R 1 . .
C C22 0.4141(5) 0.4996(6) 0.3499(3) 0.117(2) Uani d U 1 . .
H H22A 0.4814 0.5328 0.3558 0.176 Uiso calc R 1 . .
H H22B 0.4184 0.4134 0.3485 0.176 Uiso calc R 1 . .
H H22C 0.3713 0.5235 0.3827 0.176 Uiso calc R 1 . .
C C23 0.5326(4) 0.3315(5) 0.2241(2) 0.0840(15) Uani d . 1 . .
H H23A 0.4748 0.3845 0.2268 0.126 Uiso calc R 1 . .
H H23B 0.5508 0.3218 0.1825 0.126 Uiso calc R 1 . .
H H23C 0.5894 0.3651 0.2463 0.126 Uiso calc R 1 . .
Eu Eu1 0.216548(11) 0.204199(13) 0.078316(7) 0.02910(5) Uani d . 1 . .
N N1 0.2616(2) 0.6317(2) 0.15424(11) 0.0350(6) Uani d . 1 . .
N N2 0.0487(2) 0.5428(2) 0.19071(11) 0.0340(6) Uani d . 1 . .
N N3 0.1437(3) 0.2941(3) -0.04323(15) 0.0535(8) Uani d . 1 . .
N N4 0.2728(3) -0.0388(3) 0.03324(16) 0.0546(8) Uani d . 1 . .
N N5 0.2750(3) 0.1093(3) 0.19951(14) 0.0504(7) Uani d . 1 . .
Ni Ni2 0.17214(3) 0.48224(3) 0.146065(16) 0.02754(8) Uani d . 1 . .
O O1 0.27914(15) 0.39775(17) 0.09610(9) 0.0299(4) Uani d . 1 . .
O O2 0.39949(17) 0.2432(2) 0.04516(10) 0.0395(5) Uani d . 1 . .
O O3 0.10207(15) 0.32092(17) 0.13245(9) 0.0298(4) Uani d . 1 . .
O O4 0.03726(17) 0.11435(18) 0.08970(10) 0.0383(5) Uani d . 1 . .
O O5 0.0877(2) 0.2728(3) 0.00001(12) 0.0673(8) Uani d . 1 . .
O O6 0.1081(3) 0.3307(4) -0.09113(14) 0.0957(12) Uani d . 1 . .
O O7 0.2364(3) 0.2816(3) -0.03296(15) 0.0853(10) Uani d . 1 . .
O O8 0.2135(2) 0.0327(3) 0.00601(15) 0.0739(9) Uani d . 1 . .
O O9 0.2952(3) -0.1375(3) 0.01348(18) 0.0885(11) Uani d . 1 . .
O O10 0.3103(3) -0.0001(3) 0.08092(15) 0.0849(11) Uani d . 1 . .
O O11 0.1898(2) 0.0829(3) 0.17700(13) 0.0644(8) Uani d . 1 . .
O O12 0.3047(3) 0.0714(4) 0.24791(15) 0.0928(12) Uani d . 1 . .
O O13 0.3302(2) 0.1800(2) 0.16903(11) 0.0492(6) Uani d . 1 . .
O O14 0.23890(18) 0.4177(2) 0.22810(10) 0.0439(5) Uani d . 1 . .
H H24 0.2854 0.4608 0.2416 0.066 Uiso d R 1 . .
O O15 0.10003(18) 0.5488(2) 0.06494(10) 0.0449(6) Uani d . 1 . .
H H25 0.0429 0.5769 0.0705 0.067 Uiso d R 1 . .
O O16 0.3719(3) 0.5426(3) 0.29502(15) 0.0917(11) Uani d . 1 . .
H H16 0.3967 0.6087 0.2875 0.138 Uiso d R 1 . .
O O17 0.5081(3) 0.2221(4) 0.2479(2) 0.1067(13) Uani d . 1 . .
H H17 0.4523 0.2005 0.2342 0.160 Uiso d R 1 . .

loop_
_atom_site_aniso_label
_atom_site_aniso_U_11
_atom_site_aniso_U_22
_atom_site_aniso_U_33
_atom_site_aniso_U_12
_atom_site_aniso_U_13
_atom_site_aniso_U_23
C1 0.0254(16) 0.0353(15) 0.0295(14) -0.0023(12) -0.0014(11) 0.0045(12)
C2 0.0265(16) 0.0393(16) 0.0345(16) -0.0015(13) 0.0010(12) 0.0048(12)
C3 0.0278(19) 0.055(2) 0.051(2) 0.0026(15) 0.0048(14) 0.0043(16)
C4 0.0267(19) 0.066(2) 0.066(2) -0.0086(17) 0.0055(16) 0.0085(19)
C5 0.037(2) 0.049(2) 0.057(2) -0.0148(16) -0.0030(16) 0.0055(16)
C6 0.0299(17) 0.0372(16) 0.0376(16) -0.0062(13) 0.0001(13) 0.0039(13)
C7 0.041(2) 0.0316(15) 0.0389(17) -0.0089(13) -0.0052(14) 0.0015(12)
C8 0.058(3) 0.0345(17) 0.063(2) -0.0054(16) 0.0022(19) -0.0141(16)
C9 0.067(3) 0.0318(16) 0.054(2) 0.0127(17) -0.0067(19) -0.0109(15)
C10 0.048(2) 0.0453(19) 0.050(2) 0.0059(16) 0.0060(16) -0.0196(16)
C11 0.0356(19) 0.0400(17) 0.0329(16) 0.0119(14) 0.0049(13) -0.0015(13)
C12 0.0260(16) 0.0394(16) 0.0294(14) 0.0023(12) 0.0041(11) 0.0036(12)
C13 0.0277(18) 0.054(2) 0.0428(18) 0.0075(15) 0.0044(14) 0.0021(15)
C14 0.0249(18) 0.062(2) 0.052(2) -0.0051(15) -0.0003(14) 0.0022(17)
C15 0.0329(19) 0.0451(18) 0.0441(18) -0.0089(14) -0.0036(14) -0.0009(14)
C16 0.0266(16) 0.0355(15) 0.0313(14) -0.0009(12) 0.0010(11) 0.0029(12)
C17 0.0247(15) 0.0347(14) 0.0265(13) -0.0005(12) -0.0003(10) 0.0053(12)
C18 0.052(3) 0.0288(17) 0.096(3) -0.0065(16) 0.011(2) -0.0027(18)
C19 0.056(3) 0.050(2) 0.069(3) 0.0074(18) 0.026(2) -0.0120(18)
C20 0.083(3) 0.072(3) 0.051(2) -0.015(2) 0.002(2) 0.017(2)
C21 0.065(3) 0.072(3) 0.046(2) 0.005(2) 0.0038(19) 0.0201(19)
C22 0.125(5) 0.137(5) 0.088(4) 0.018(4) -0.040(4) -0.011(4)
C23 0.076(4) 0.092(4) 0.084(4) 0.014(3) -0.009(3) 0.016(3)
Eu1 0.02479(8) 0.02687(7) 0.03562(8) 0.00140(6) -0.00035(5) -0.00468(6)
N1 0.0395(16) 0.0293(13) 0.0360(14) -0.0023(11) -0.0022(11) -0.0024(10)
N2 0.0356(16) 0.0347(13) 0.0317(13) 0.0067(11) 0.0016(11) -0.0073(10)
N3 0.049(2) 0.0567(19) 0.0542(19) 0.0025(16) -0.0132(15) 0.0090(15)
N4 0.042(2) 0.0444(17) 0.078(2) -0.0082(14) 0.0140(16) -0.0221(16)
N5 0.045(2) 0.0552(18) 0.0512(18) 0.0093(15) -0.0013(14) 0.0119(15)
Ni2 0.0274(2) 0.02572(17) 0.02952(18) 0.00102(14) 0.00060(14) -0.00302(14)
O1 0.0226(11) 0.0294(10) 0.0377(11) -0.0021(8) 0.0029(8) -0.0042(8)
O2 0.0291(12) 0.0406(12) 0.0491(13) 0.0022(9) 0.0089(10) -0.0092(10)
O3 0.0229(11) 0.0289(10) 0.0377(11) -0.0011(8) 0.0021(8) -0.0047(8)
O4 0.0310(13) 0.0302(11) 0.0538(14) -0.0045(9) 0.0017(10) -0.0053(9)
O5 0.0567(19) 0.096(2) 0.0494(16) 0.0160(16) 0.0028(13) 0.0104(15)
O6 0.091(3) 0.138(3) 0.0573(19) 0.017(2) -0.0185(18) 0.042(2)
O7 0.053(2) 0.120(3) 0.082(2) 0.0030(19) -0.0047(16) 0.034(2)
O8 0.065(2) 0.0622(18) 0.094(2) 0.0188(16) -0.0173(17) -0.0380(17)
O9 0.068(2) 0.0525(17) 0.145(3) 0.0137(15) 0.000(2) -0.0510(19)
O10 0.128(3) 0.0564(18) 0.070(2) 0.0237(19) -0.017(2) -0.0108(16)
O11 0.0397(17) 0.0777(19) 0.0756(19) -0.0027(14) -0.0029(14) 0.0263(16)
O12 0.084(3) 0.126(3) 0.068(2) 0.009(2) -0.0138(18) 0.051(2)
O13 0.0516(16) 0.0457(14) 0.0501(14) -0.0071(11) -0.0095(12) 0.0075(11)
O14 0.0435(15) 0.0486(13) 0.0394(12) -0.0047(11) -0.0051(10) 0.0071(10)
O15 0.0386(14) 0.0582(15) 0.0378(12) 0.0057(11) -0.0013(10) 0.0110(11)
O16 0.100(3) 0.090(2) 0.084(2) -0.005(2) -0.045(2) -0.0049(19)
O17 0.077(3) 0.108(3) 0.134(3) -0.012(2) -0.037(2) 0.010(3)

loop_
_atom_type_symbol
_atom_type_description
_atom_type_scat_dispersion_real
_atom_type_scat_dispersion_imag
_atom_type_scat_source
C C 0.0033 0.0016 'International Tables Vol C Tables 4.2.6.8 and 6.1.1.4'
H H 0.0000 0.0000 'International Tables Vol C Tables 4.2.6.8 and 6.1.1.4'
N N 0.0061 0.0033 'International Tables Vol C Tables 4.2.6.8 and 6.1.1.4'
O O 0.0106 0.0060 'International Tables Vol C Tables 4.2.6.8 and 6.1.1.4'
Ni Ni 0.3393 1.1124 'International Tables Vol C Tables 4.2.6.8 and 6.1.1.4'
Eu Eu -0.1578 3.6682 'International Tables Vol C Tables 4.2.6.8 and 6.1.1.4'

loop_
_geom_angle_atom_site_label_1
_geom_angle_atom_site_label_2
_geom_angle_atom_site_label_3
_geom_angle_site_symmetry_1
_geom_angle_site_symmetry_3
_geom_angle
_geom_angle_publ_flag
O1 C1 C6 . . 124.2(3) ?
O1 C1 C2 . . 118.4(3) ?
C6 C1 C2 . . 117.4(3) ?
C3 C2 O2 . . 124.1(3) ?
C3 C2 C1 . . 122.4(3) ?
O2 C2 C1 . . 113.5(3) ?
C2 C3 C4 . . 119.4(3) ?
C2 C3 H3 . . 120.3 ?
C4 C3 H3 . . 120.3 ?
C5 C4 C3 . . 119.8(3) ?
C5 C4 H4 . . 120.1 ?
C3 C4 H4 . . 120.1 ?
C4 C5 C6 . . 121.7(3) ?
C4 C5 H5 . . 119.2 ?
C6 C5 H5 . . 119.2 ?
C1 C6 C5 . . 119.3(3) ?
C1 C6 C7 . . 124.2(3) ?
C5 C6 C7 . . 116.5(3) ?
N1 C7 C6 . . 128.5(3) ?
N1 C7 H7 . . 115.7 ?
C6 C7 H7 . . 115.7 ?
N1 C8 C9 . . 114.3(3) ?
N1 C8 H8A . . 108.7 ?
C9 C8 H8A . . 108.7 ?
N1 C8 H8B . . 108.7 ?
C9 C8 H8B . . 108.7 ?
H8A C8 H8B . . 107.6 ?
C8 C9 C10 . . 114.7(3) ?
C8 C9 H9A . . 108.6 ?
C10 C9 H9A . . 108.6 ?
C8 C9 H9B . . 108.6 ?
C10 C9 H9B . . 108.6 ?
H9A C9 H9B . . 107.6 ?
N2 C10 C9 . . 111.6(3) ?
N2 C10 H10A . . 109.3 ?
C9 C10 H10A . . 109.3 ?
N2 C10 H10B . . 109.3 ?
C9 C10 H10B . . 109.3 ?
H10A C10 H10B . . 108.0 ?
N2 C11 C12 . . 127.4(3) ?
N2 C11 H11 . . 116.3 ?
C12 C11 H11 . . 116.3 ?
C17 C12 C13 . . 119.3(3) ?
C17 C12 C11 . . 124.0(3) ?
C13 C12 C11 . . 116.8(3) ?
C14 C13 C12 . . 121.9(3) ?
C14 C13 H13 . . 119.1 ?
C12 C13 H13 . . 119.1 ?
C13 C14 C15 . . 119.3(3) ?
C13 C14 H14 . . 120.3 ?
C15 C14 H14 . . 120.3 ?
C16 C15 C14 . . 119.9(3) ?
C16 C15 H15 . . 120.0 ?
C14 C15 H15 . . 120.0 ?
C15 C16 O4 . . 123.8(3) ?
C15 C16 C17 . . 122.0(3) ?
O4 C16 C17 . . 114.2(2) ?
O3 C17 C12 . . 124.0(3) ?
O3 C17 C16 . . 118.5(3) ?
C12 C17 C16 . . 117.5(3) ?
O4 C18 H18A . . 109.5 ?
O4 C18 H18B . . 109.5 ?
H18A C18 H18B . . 109.5 ?
O4 C18 H18C . . 109.5 ?
H18A C18 H18C . . 109.5 ?
H18B C18 H18C . . 109.5 ?
O2 C19 H19A . . 109.5 ?
O2 C19 H19B . . 109.5 ?
H19A C19 H19B . . 109.5 ?
O2 C19 H19C . . 109.5 ?
H19A C19 H19C . . 109.5 ?
H19B C19 H19C . . 109.5 ?
O14 C20 H20A . . 109.5 ?
O14 C20 H20B . . 109.5 ?
H20A C20 H20B . . 109.5 ?
O14 C20 H20C . . 109.5 ?
H20A C20 H20C . . 109.5 ?
H20B C20 H20C . . 109.5 ?
O15 C21 H21A . . 109.5 ?
O15 C21 H21B . . 109.5 ?
H21A C21 H21B . . 109.5 ?
O15 C21 H21C . . 109.5 ?
H21A C21 H21C . . 109.5 ?
H21B C21 H21C . . 109.5 ?
O16 C22 H22A . . 109.5 ?
O16 C22 H22B . . 109.5 ?
H22A C22 H22B . . 109.5 ?
O16 C22 H22C . . 109.5 ?
H22A C22 H22C . . 109.5 ?
H22B C22 H22C . . 109.5 ?
O17 C23 H23A . . 109.5 ?
O17 C23 H23B . . 109.5 ?
H23A C23 H23B . . 109.5 ?
O17 C23 H23C . . 109.5 ?
H23A C23 H23C . . 109.5 ?
H23B C23 H23C . . 109.5 ?
O3 Eu1 O1 . . 68.00(7) ?
O3 Eu1 O8 . . 138.92(9) ?
O1 Eu1 O8 . . 144.80(10) ?
O3 Eu1 O13 . . 91.46(8) ?
O1 Eu1 O13 . . 76.11(7) ?
O8 Eu1 O13 . . 116.05(9) ?
O3 Eu1 O5 . . 75.94(8) ?
O1 Eu1 O5 . . 93.82(9) ?
O8 Eu1 O5 . . 77.54(10) ?
O13 Eu1 O5 . . 166.27(9) ?
O3 Eu1 O2 . . 131.83(7) ?
O1 Eu1 O2 . . 64.13(7) ?
O8 Eu1 O2 . . 87.23(9) ?
O13 Eu1 O2 . . 72.52(8) ?
O5 Eu1 O2 . . 111.80(9) ?
O3 Eu1 O4 . . 64.58(7) ?
O1 Eu1 O4 . . 131.42(7) ?
O8 Eu1 O4 . . 76.01(9) ?
O13 Eu1 O4 . . 114.44(8) ?
O5 Eu1 O4 . . 65.30(9) ?
O2 Eu1 O4 . . 163.24(7) ?
O3 Eu1 O10 . . 142.01(9) ?
O1 Eu1 O10 . . 129.96(10) ?
O8 Eu1 O10 . . 49.00(10) ?
O13 Eu1 O10 . . 67.06(9) ?
O5 Eu1 O10 . . 126.47(10) ?
O2 Eu1 O10 . . 73.07(10) ?
O4 Eu1 O10 . . 95.14(10) ?
O3 Eu1 O11 . . 76.15(8) ?
O1 Eu1 O11 . . 112.83(9) ?
O8 Eu1 O11 . . 98.19(11) ?
O13 Eu1 O11 . . 49.63(9) ?
O5 Eu1 O11 . . 129.81(9) ?
O2 Eu1 O11 . . 117.96(8) ?
O4 Eu1 O11 . . 65.21(8) ?
O10 Eu1 O11 . . 66.02(10) ?
O3 Eu1 O7 . . 111.94(10) ?
O1 Eu1 O7 . . 79.45(10) ?
O8 Eu1 O7 . . 69.43(12) ?
O13 Eu1 O7 . . 136.42(10) ?
O5 Eu1 O7 . . 47.85(10) ?
O2 Eu1 O7 . . 64.42(9) ?
O4 Eu1 O7 . . 108.83(9) ?
O10 Eu1 O7 . . 104.84(11) ?
O11 Eu1 O7 . . 167.53(11) ?
C7 N1 C8 . . 114.7(3) ?
C7 N1 Ni2 . . 123.6(2) ?
C8 N1 Ni2 . . 121.5(2) ?
C11 N2 C10 . . 117.2(3) ?
C11 N2 Ni2 . . 124.7(2) ?
C10 N2 Ni2 . . 117.8(2) ?
O6 N3 O5 . . 120.9(4) ?
O6 N3 O7 . . 123.8(4) ?
O5 N3 O7 . . 115.1(3) ?
O9 N4 O10 . . 121.8(4) ?
O9 N4 O8 . . 123.1(4) ?
O10 N4 O8 . . 115.1(3) ?
O12 N5 O11 . . 123.0(3) ?
O12 N5 O13 . . 120.6(4) ?
O11 N5 O13 . . 116.4(3) ?
N2 Ni2 O1 . . 169.77(9) ?
N2 Ni2 O3 . . 90.28(9) ?
O1 Ni2 O3 . . 79.83(8) ?
N2 Ni2 N1 . . 98.42(11) ?
O1 Ni2 N1 . . 91.51(9) ?
O3 Ni2 N1 . . 171.22(9) ?
N2 Ni2 O14 . . 90.88(10) ?
O1 Ni2 O14 . . 91.82(9) ?
O3 Ni2 O14 . . 90.43(9) ?
N1 Ni2 O14 . . 88.35(10) ?
N2 Ni2 O15 . . 87.17(10) ?
O1 Ni2 O15 . . 90.06(9) ?
O3 Ni2 O15 . . 89.32(9) ?
N1 Ni2 O15 . . 92.19(10) ?
O14 Ni2 O15 . . 178.03(9) ?
C1 O1 Ni2 . . 126.01(18) ?
C1 O1 Eu1 . . 124.97(17) ?
Ni2 O1 Eu1 . . 106.04(8) ?
C2 O2 C19 . . 117.2(3) ?
C2 O2 Eu1 . . 117.49(17) ?
C19 O2 Eu1 . . 124.8(2) ?
C17 O3 Ni2 . . 125.17(17) ?
C17 O3 Eu1 . . 124.52(17) ?
Ni2 O3 Eu1 . . 106.04(8) ?
C16 O4 C18 . . 116.4(3) ?
C16 O4 Eu1 . . 115.67(16) ?
C18 O4 Eu1 . . 127.2(2) ?
N3 O5 Eu1 . . 101.2(2) ?
N3 O7 Eu1 . . 95.7(2) ?
N4 O8 Eu1 . . 99.9(2) ?
N4 O10 Eu1 . . 96.0(2) ?
N5 O11 Eu1 . . 94.8(2) ?
N5 O13 Eu1 . . 99.1(2) ?
C20 O14 Ni2 . . 124.9(2) ?
C20 O14 H24 . . 112.6 ?
Ni2 O14 H24 . . 113.8 ?
C21 O15 Ni2 . . 126.6(2) ?
C21 O15 H25 . . 113.7 ?
Ni2 O15 H25 . . 113.4 ?
C22 O16 H16 . . 109.1 ?
C23 O17 H17 . . 109.3 ?

loop_
_geom_bond_atom_site_label_1
_geom_bond_atom_site_label_2
_geom_bond_site_symmetry_2
_geom_bond_distance
_geom_bond_publ_flag
C1 O1 . 1.329(3) ?
C1 C6 . 1.401(4) ?
C1 C2 . 1.410(4) ?
C2 C3 . 1.376(4) ?
C2 O2 . 1.384(4) ?
C3 C4 . 1.382(5) ?
C3 H3 . 0.930 ?
C4 C5 . 1.368(5) ?
C4 H4 . 0.930 ?
C5 C6 . 1.406(5) ?
C5 H5 . 0.930 ?
C6 C7 . 1.453(4) ?
C7 N1 . 1.275(4) ?
C7 H7 . 0.930 ?
C8 N1 . 1.483(4) ?
C8 C9 . 1.500(5) ?
C8 H8A . 0.970 ?
C8 H8B . 0.970 ?
C9 C10 . 1.511(5) ?
C9 H9A . 0.970 ?
C9 H9B . 0.970 ?
C10 N2 . 1.460(4) ?
C10 H10A . 0.970 ?
C10 H10B . 0.970 ?
C11 N2 . 1.271(4) ?
C11 C12 . 1.451(4) ?
C11 H11 . 0.930 ?
C12 C17 . 1.401(4) ?
C12 C13 . 1.403(4) ?
C13 C14 . 1.362(5) ?
C13 H13 . 0.930 ?
C14 C15 . 1.391(5) ?
C14 H14 . 0.930 ?
C15 C16 . 1.366(4) ?
C15 H15 . 0.930 ?
C16 O4 . 1.393(4) ?
C16 C17 . 1.409(4) ?
C17 O3 . 1.332(3) ?
C18 O4 . 1.422(4) ?
C18 H18A . 0.960 ?
C18 H18B . 0.960 ?
C18 H18C . 0.960 ?
C19 O2 . 1.433(4) ?
C19 H19A . 0.960 ?
C19 H19B . 0.960 ?
C19 H19C . 0.960 ?
C20 O14 . 1.410(4) ?
C20 H20A . 0.960 ?
C20 H20B . 0.960 ?
C20 H20C . 0.960 ?
C21 O15 . 1.410(4) ?
C21 H21A . 0.960 ?
C21 H21B . 0.960 ?
C21 H21C . 0.960 ?
C22 O16 . 1.409(6) ?
C22 H22A . 0.960 ?
C22 H22B . 0.960 ?
C22 H22C . 0.960 ?
C23 O17 . 1.364(6) ?
C23 H23A . 0.960 ?
C23 H23B . 0.960 ?
C23 H23C . 0.960 ?
Eu1 O3 . 2.3239(19) ?
Eu1 O1 . 2.3311(19) ?
Eu1 O8 . 2.487(3) ?
Eu1 O13 . 2.494(3) ?
Eu1 O5 . 2.516(3) ?
Eu1 O2 . 2.546(2) ?
Eu1 O4 . 2.561(2) ?
Eu1 O10 . 2.579(3) ?
Eu1 O11 . 2.593(3) ?
Eu1 O7 . 2.624(3) ?
Eu1 Ni2 . 3.4844(7) ?
N1 Ni2 . 2.036(3) ?
N2 Ni2 . 2.017(3) ?
N3 O6 . 1.221(4) ?
N3 O5 . 1.235(4) ?
N3 O7 . 1.237(4) ?
N4 O9 . 1.216(4) ?
N4 O10 . 1.234(4) ?
N4 O8 . 1.257(4) ?
N5 O12 . 1.210(4) ?
N5 O11 . 1.247(4) ?
N5 O13 . 1.267(4) ?
Ni2 O1 . 2.025(2) ?
Ni2 O3 . 2.0322(19) ?
Ni2 O14 . 2.127(2) ?
Ni2 O15 . 2.146(2) ?
O14 H24 . 0.826 ?
O15 H25 . 0.820 ?
O16 H16 . 0.820 ?
O17 H17 . 0.820 ?

loop_
_geom_hbond_atom_site_label_D
_geom_hbond_atom_site_label_H
_geom_hbond_atom_site_label_A
_geom_hbond_site_symmetry_A
_geom_hbond_distance_DH
_geom_hbond_distance_HA
_geom_hbond_distance_DA
_geom_hbond_angle_DHA
O14 H24 O16 . 0.83 1.86 2.657(4) 161.8
O15 H25 O6 3_565 0.82 2.28 3.092(4) 174.4
O16 H16 O17 2_655 0.82 1.94 2.715(6) 156.8
O17 H17 O13 . 0.82 2.15 2.923(5) 157.7
